data_1517995
loop_
_publ_author_name
'Vermeulen, D.'
'Zhu, L. Y.'
'Goetz, K. P.'
'Hu, Peng'
'Jiang, Hui'
'Day, C. S.'
'Jurchescu, O. D.'
'Coropceanu, V.'
'Kloc, C.'
'McNeil, L. E.'

_publ_section_title
;
 Charge Transport Properties of Perylene--TCNQ Crystals: The Effect of
 Stoichiometry
;
_journal_issue 42
_journal_name_full 'The Journal of Physical Chemistry C'
_journal_page_first 24688
_journal_paper_doi 10.1021/jp508520x
_journal_volume 118
_journal_year 2014
_chemical_formula_sum 'C52 H28 N4'
_chemical_formula_weight 708.8
_chemical_name_common 'Perylene2- TCNQ'
_chemical_name_systematic
; 
TCNQ (perylene)1-perylene
;
_space_group_IT_number 2
_symmetry_cell_setting triclinic
_symmetry_space_group_name_Hall '-P 1'
_symmetry_space_group_name_H-M 'P -1'
_cell_angle_alpha 103.81(4)
_cell_angle_beta 102.91(3)
_cell_angle_gamma 101.32(1)
_cell_formula_units_Z 1
_cell_length_a 7.1812
_cell_length_b 11.080(5)
_cell_length_c 11.904(4)
_cell_measurement_reflns_used 6340
_cell_measurement_temperature 293
_cell_measurement_theta_max 25.44
_cell_measurement_theta_min 1.84
_cell_volume 864.8(5)
_computing_publication_material 'Jana2006 (Petricek, Dusek & Palatinus, 2006)'
_computing_structure_refinement 'Jana2006 (Petricek, Dusek & Palatinus, 2006)'
_diffrn_ambient_temperature 293
_diffrn_detector_area_resol_mean 0.77
_diffrn_measured_fraction_theta_full 0.98
_diffrn_measured_fraction_theta_max 0.97
_diffrn_measurement_device 'four-cycle diffractometer'
_diffrn_measurement_device_type 'Bruker CCD'
_diffrn_measurement_method 'Single crystal XRD'
_diffrn_radiation_monochromator Graphite
_diffrn_radiation_source 'X-ray tube'
_diffrn_radiation_type 'Mo K\a'
_diffrn_radiation_wavelength 0.71073
_diffrn_reflns_av_R_equivalents 0.021
_diffrn_reflns_av_sigmaI/netI 0.0295
_diffrn_reflns_limit_h_max 8
_diffrn_reflns_limit_h_min -8
_diffrn_reflns_limit_k_max 13
_diffrn_reflns_limit_k_min -13
_diffrn_reflns_limit_l_max 14
_diffrn_reflns_limit_l_min -13
_diffrn_reflns_number 6340
_diffrn_reflns_theta_full 25.39
_diffrn_reflns_theta_max 25.44
_diffrn_reflns_theta_min 1.84
_diffrn_standards_interval_time 60
_exptl_absorpt_coefficient_mu 0.08
_exptl_absorpt_correction_T_max 1.000
_exptl_absorpt_correction_T_min 0.9083
_exptl_absorpt_correction_type multi-scan
_exptl_crystal_colour green
_exptl_crystal_density_diffrn 1.3606
_exptl_crystal_description plate
_exptl_crystal_F_000 368
_exptl_crystal_size_max 0.2
_exptl_crystal_size_mid 0.1
_exptl_crystal_size_min 0.04
_refine_diff_density_max 0.14
_refine_diff_density_min -0.17
_refine_ls_extinction_method none
_refine_ls_goodness_of_fit_gt 2.21
_refine_ls_goodness_of_fit_ref 1.98
_refine_ls_number_constraints 0
_refine_ls_number_parameters 253
_refine_ls_number_reflns 3133
_refine_ls_number_restraints 0
_refine_ls_R_factor_all 0.0776
_refine_ls_R_factor_gt 0.0412
_refine_ls_shift/su_max 0.0070
_refine_ls_shift/su_mean 0.0007
_refine_ls_structure_factor_coef Fsqd
_refine_ls_weighting_details w=1/(\s^2^(I)+0.0004I^2^)
_refine_ls_weighting_scheme sigma
_refine_ls_wR_factor_gt 0.0970
_refine_ls_wR_factor_ref 0.1163
_reflns_number_gt 1856
_reflns_number_total 3133
_reflns_threshold_expression I>3\s(I)
_cod_data_source_file jp508520x_si_002.cif
_cod_data_source_block (I)
_cod_depositor_comments 'Adding full bibliography for 1517995.cif.'
_cod_original_cell_volume 864.8(6)
_cod_database_code 1517995

loop_
_symmetry_equiv_pos_site_id
_symmetry_equiv_pos_as_xyz
1 x,y,z
2 -x,-y,-z

loop_
_atom_site_label
_atom_site_type_symbol
_atom_site_fract_x
_atom_site_fract_y
_atom_site_fract_z
_atom_site_adp_type
_atom_site_U_iso_or_equiv
_atom_site_symmetry_multiplicity
_atom_site_occupancy
_atom_site_calc_flag
C10 C 0.8878(2) 0.72850(17) 0.46125(17) Uani 0.0471(8) 2 1 d
N2 N 0.4768(3) 0.37366(17) 0.38584(17) Uani 0.0755(10) 2 1 d
N3 N 0.8428(3) 0.42169(18) 0.74501(18) Uani 0.0826(9) 2 1 d
C11 C 0.5559(2) 0.13542(17) 0.52244(17) Uani 0.0463(8) 2 1 d
C12 C 0.9442(2) 0.86389(16) 0.48034(16) Uani 0.0406(7) 2 1 d
C13 C 0.6191(4) 0.3578(2) 0.0620(2) Uani 0.0924(14) 2 1 d
C16 C 0.5962(3) 0.1277(2) 0.00526(17) Uani 0.0594(9) 2 1 d
C14 C 1.0755(2) 0.94539(17) 0.59361(16) Uani 0.0422(8) 2 1 d
C15 C 0.6276(2) 0.07618(17) 0.61225(16) Uani 0.0481(8) 2 1 d
C17 C 1.1426(3) 0.88976(18) 0.68162(17) Uani 0.0561(9) 2 1 d
C18 C 0.6669(3) 0.0235(2) -0.04658(17) Uani 0.0603(10) 2 1 d
C19 C 0.6097(3) 0.26627(18) 0.54407(17) Uani 0.0487(8) 2 1 d
C20 C 0.5371(3) 0.32604(18) 0.45607(19) Uani 0.0547(9) 2 1 d
C21 C 0.6935(4) 0.2557(2) 0.01150(20) Uani 0.0742(11) 2 1 d
C22 C 0.9617(3) 0.67837(17) 0.55436(19) Uani 0.0593(10) 2 1 d
C23 C 0.7400(3) 0.35206(19) 0.6566(2) Uani 0.0573(9) 2 1 d
C24 C 0.7564(2) 0.64855(17) 0.35009(18) Uani 0.0581(9) 2 1 d
C25 C 0.8661(2) 0.91489(16) 0.38648(15) Uani 0.0408(8) 2 1 d
C26 C 0.7360(2) 0.83153(18) 0.28063(16) Uani 0.0523(9) 2 1 d
C1 C 0.6833(3) 0.69915(18) 0.26255(17) Uani 0.0583(9) 2 1 d
C2 C 1.0858(3) 0.75758(19) 0.66234(18) Uani 0.0626(10) 2 1 d
C3 C 0.5739(2) -0.05217(17) 0.59094(16) Uani 0.0492(8) 2 1 d
C4 C 0.4322(3) 0.1072(2) 0.05144(17) Uani 0.0587(9) 2 1 d
C5 C 0.9229(3) 0.1769(3) -0.0820(2) Uani 0.0932(14) 2 1 d
C6 C 0.3696(3) 0.2121(2) 0.10059(19) Uani 0.0834(12) 2 1 d
C7 C 0.8551(4) 0.2767(3) -0.0319(2) Uani 0.0973(15) 2 1 d
C8 C 0.8300(3) 0.0505(2) -0.08921(18) Uani 0.0790(12) 2 1 d
C9 C 0.4622(4) 0.3358(2) 0.1055(2) Uani 0.0967(15) 2 1 d
H1c1 H 0.594218 0.643205 0.187121 Uani 0.0699 2 1 d
H1c2 H 1.134201 0.721738 0.725381 Uani 0.0752 2 1 d
H1c3 H 0.623745 -0.088797 0.653062 Uani 0.0591 2 1 d
H1c5 H 1.035205 0.19302 -0.11269 Uani 0.1118 2 1 d
H1c6 H 0.258245 0.198924 0.1325 Uani 0.1001 2 1 d
H1c7 H 0.920779 0.362989 -0.026824 Uani 0.1168 2 1 d
H1c8 H 0.880437 -0.018855 -0.12445 Uani 0.0948 2 1 d
H1c9 H 0.414122 0.406644 0.140172 Uani 0.1161 2 1 d
H1c13 H 0.681121 0.44417 0.065428 Uani 0.1108 2 1 d
H1c15 H 0.715693 0.129361 0.689095 Uani 0.0577 2 1 d
H1c17 H 1.230831 0.943912 0.758067 Uani 0.0673 2 1 d
H1c26 H 0.680341 0.865487 0.217756 Uani 0.0627 2 1 d
H1c22 H 0.924427 0.587063 0.541917 Uani 0.0712 2 1 d
H1c24 H 0.718177 0.557034 0.336293 Uani 0.0698 2 1 d

loop_
_atom_site_aniso_label
_atom_site_aniso_type_symbol
_atom_site_aniso_U_11
_atom_site_aniso_U_22
_atom_site_aniso_U_33
_atom_site_aniso_U_12
_atom_site_aniso_U_13
_atom_site_aniso_U_23
C10 C 0.0432(11) 0.0396(11) 0.0599(13) 0.0095(9) 0.0171(10) 0.0159(10)
N2 N 0.0991(15) 0.0606(12) 0.0740(14) 0.0230(11) 0.0254(12) 0.0308(11)
N3 N 0.0853(14) 0.0615(13) 0.0756(14) -0.0007(10) 0.0049(12) 0.0072(11)
C11 C 0.0399(10) 0.0465(12) 0.0540(12) 0.0107(9) 0.0150(9) 0.0169(10)
C12 C 0.0361(10) 0.0421(11) 0.0461(11) 0.0114(8) 0.0159(9) 0.0126(9)
C13 C 0.122(2) 0.0618(18) 0.0676(17) 0.0071(17) -0.0064(16) 0.0172(14)
C16 C 0.0609(14) 0.0625(15) 0.0398(12) 0.0053(11) -0.0050(10) 0.0146(10)
C14 C 0.0403(10) 0.0434(11) 0.0450(11) 0.0126(8) 0.0147(9) 0.0136(9)
C15 C 0.0470(11) 0.0460(12) 0.0472(12) 0.0110(9) 0.0105(9) 0.0102(10)
C17 C 0.0576(13) 0.0574(14) 0.0526(13) 0.0140(10) 0.0082(10) 0.0230(11)
C18 C 0.0545(13) 0.0792(16) 0.0383(12) 0.0098(12) 0.0006(10) 0.0188(11)
C19 C 0.0506(11) 0.0429(12) 0.0525(12) 0.0101(9) 0.0164(10) 0.0138(10)
C20 C 0.0625(13) 0.0429(12) 0.0605(14) 0.0105(10) 0.0235(11) 0.0155(11)
C21 C 0.0851(18) 0.0712(17) 0.0462(14) 0.0027(14) -0.0050(12) 0.0171(12)
C22 C 0.0635(13) 0.0430(13) 0.0782(15) 0.0177(11) 0.0213(12) 0.0261(12)
C23 C 0.0601(13) 0.0436(12) 0.0651(15) 0.0098(10) 0.0185(12) 0.0133(11)
C24 C 0.0534(12) 0.0428(12) 0.0688(14) 0.0033(10) 0.0140(11) 0.0101(11)
C25 C 0.0372(10) 0.0436(11) 0.0427(11) 0.0127(8) 0.0131(9) 0.0113(9)
C26 C 0.0488(11) 0.0569(13) 0.0457(12) 0.0097(9) 0.0080(10) 0.0136(10)
C1 C 0.0550(12) 0.0517(14) 0.0521(13) 0.0038(10) 0.0077(10) 0.0013(10)
C2 C 0.0716(14) 0.0581(14) 0.0656(15) 0.0212(11) 0.0146(12) 0.0329(12)
C3 C 0.0495(11) 0.0481(12) 0.0503(13) 0.0122(9) 0.0106(10) 0.0187(10)
C4 C 0.0654(14) 0.0623(15) 0.0371(12) 0.0189(12) -0.0014(10) 0.0072(10)
C5 C 0.0693(17) 0.135(3) 0.0617(17) -0.0096(18) 0.0112(13) 0.0406(17)
C6 C 0.0879(18) 0.0827(18) 0.0616(15) 0.0242(15) 0.0020(13) 0.0050(13)
C7 C 0.095(2) 0.106(3) 0.0678(18) -0.0155(17) 0.0037(15) 0.0360(17)
C8 C 0.0692(15) 0.107(2) 0.0527(14) 0.0185(14) 0.0073(12) 0.0231(14)
C9 C 0.127(2) 0.068(2) 0.0723(18) 0.0310(18) -0.0018(17) 0.0018(15)
H1c1 H 0.065971 0.061982 0.062557 0.004544 0.009293 0.001555
H1c2 H 0.085869 0.06972 0.078703 0.025446 0.017535 0.039504
H1c3 H 0.059384 0.057676 0.060377 0.014624 0.012733 0.022419
H1c5 H 0.083128 0.161747 0.074086 -0.011546 0.013431 0.048661
H1c6 H 0.105505 0.099232 0.073969 0.028989 0.002364 0.005957
H1c7 H 0.113431 0.127774 0.081395 -0.018622 0.004414 0.043146
H1c8 H 0.083087 0.128909 0.063201 0.02216 0.008801 0.027735
H1c9 H 0.152155 0.081321 0.086804 0.037235 -0.002145 0.002136
H1c13 H 0.146379 0.074155 0.081072 0.008491 -0.007665 0.020583
H1c15 H 0.0564 0.05523 0.056664 0.013193 0.012571 0.012185
H1c17 H 0.069074 0.068919 0.063162 0.016844 0.009845 0.02763
H1c26 H 0.05852 0.068259 0.054878 0.011696 0.009617 0.016354
H1c22 H 0.076171 0.051588 0.0938 0.02122 0.02558 0.031288
H1c24 H 0.064034 0.05136 0.082574 0.003933 0.016812 0.012116

loop_
_atom_type_symbol
_atom_type_scat_dispersion_real
_atom_type_scat_dispersion_imag
_atom_type_scat_source
C 0.003 0.002 'International Tables Vol C tables 4.2.6.8 and 6.1.1.1'
H 0.000 0.000 'International Tables Vol C tables 4.2.6.8 and 6.1.1.1'
N 0.006 0.003 'International Tables Vol C tables 4.2.6.8 and 6.1.1.1'

loop_
_geom_angle_atom_site_label_1
_geom_angle_atom_site_label_2
_geom_angle_atom_site_label_3
_geom_angle_site_symmetry_1
_geom_angle_site_symmetry_3
_geom_angle
_geom_angle_publ_flag
C12 C10 C22 . . 119.18(14) yes
C12 C10 C24 . . 119.11(18) yes
C22 C10 C24 . . 121.69(17) yes
C15 C11 C19 . . 121.47(15) yes
C15 C11 C3 . 2_656 117.31(16) yes
C19 C11 C3 . 2_656 121.22(19) yes
C10 C12 C14 . . 119.23(18) yes
C10 C12 C25 . . 119.11(14) yes
C14 C12 C25 . . 121.65(16) yes
C21 C13 C9 . . 120.8(2) yes
C21 C13 H1c13 . . 119.63 yes
C9 C13 H1c13 . . 119.63 yes
C18 C16 C21 . . 119.4(2) yes
C18 C16 C4 . . 121.0(2) yes
C21 C16 C4 . . 119.5(2) yes
C12 C14 C17 . . 118.64(16) yes
C12 C14 C25 . 2_776 119.32(17) yes
C17 C14 C25 . 2_776 122.03(14) yes
C11 C15 C3 . . 121.33(14) yes
C11 C15 H1c15 . . 119.3417 yes
C3 C15 H1c15 . . 119.32 yes
C14 C17 C2 . . 121.69(15) yes
C14 C17 H1c17 . . 119.1619 yes
C2 C17 H1c17 . . 119.22 yes
C16 C18 C4 . 2_655 119.1(2) yes
C16 C18 C8 . . 118.0(2) yes
C4 C18 C8 2_655 . 122.8(2) yes
C11 C19 C20 . . 121.85(15) yes
C11 C19 C23 . . 122.5(2) yes
C20 C19 C23 . . 115.66(17) yes
N2 C20 C19 . . 179.2(2) yes
C13 C21 C16 . . 118.5(2) yes
C13 C21 C7 . . 121.5(2) yes
C16 C21 C7 . . 119.9(3) yes
C10 C22 C2 . . 120.88(18) yes
C10 C22 H1c22 . . 119.5616 yes
C2 C22 H1c22 . . 119.62 yes
N3 C23 C19 . . 178.9(3) yes
C10 C24 C1 . . 120.74(17) yes
C10 C24 H1c24 . . 119.62 yes
C1 C24 H1c24 . . 119.6316 yes
C12 C25 C14 . 2_776 119.02(13) yes
C12 C25 C26 . . 118.81(16) yes
C14 C25 C26 2_776 . 122.16(18) yes
C25 C26 C1 . . 121.55(18) yes
C25 C26 H1c26 . . 119.2218 yes
C1 C26 H1c26 . . 119.2214 yes
C24 C1 C26 . . 120.66(15) yes
C24 C1 H1c1 . . 119.6719 yes
C26 C1 H1c1 . . 119.72 yes
C17 C2 C22 . . 120.4(2) yes
C17 C2 H1c2 . . 119.8116 yes
C22 C2 H1c2 . . 119.82 yes
C11 C3 C15 2_656 . 121.36(18) yes
C11 C3 H1c3 2_656 . 119.3217 yes
C15 C3 H1c3 . . 119.3215 yes
C16 C4 C18 . 2_655 119.8(2) yes
C16 C4 C6 . . 118.5(2) yes
C18 C4 C6 2_655 . 121.7(2) yes
C7 C5 C8 . . 120.4(2) yes
C7 C5 H1c5 . . 119.83 yes
C8 C5 H1c5 . . 119.83 yes
C4 C6 C9 . . 122.0(2) yes
C4 C6 H1c6 . . 119.02 yes
C9 C6 H1c6 . . 119.03 yes
C21 C7 C5 . . 120.7(3) yes
C21 C7 H1c7 . . 119.63 yes
C5 C7 H1c7 . . 119.63 yes
C18 C8 C5 . . 121.4(2) yes
C18 C8 H1c8 . . 119.32 yes
C5 C8 H1c8 . . 119.32 yes
C13 C9 C6 . . 120.6(3) yes
C13 C9 H1c9 . . 119.73 yes
C6 C9 H1c9 . . 119.73 yes

loop_
_geom_bond_atom_site_label_1
_geom_bond_atom_site_label_2
_geom_bond_site_symmetry_2
_geom_bond_distance
_geom_bond_publ_flag
C10 C12 . 1.423(3) yes
C10 C22 . 1.402(3) yes
C10 C24 . 1.407(2) yes
N2 C20 . 1.142(3) yes
N3 C23 . 1.135(2) yes
C11 C15 . 1.436(3) yes
C11 C19 . 1.369(3) yes
C11 C3 2_656 1.431(2) yes
C12 C14 . 1.428(2) yes
C12 C25 . 1.424(3) yes
C13 C21 . 1.408(4) yes
C13 C9 . 1.345(4) yes
C13 H1c13 . 0.960 yes
C16 C18 . 1.415(3) yes
C16 C21 . 1.430(3) yes
C16 C4 . 1.409(3) yes
C14 C17 . 1.382(3) yes
C14 C25 2_776 1.468(3) yes
C15 C3 . 1.343(3) yes
C15 H1c15 . 0.9600 yes
C17 C2 . 1.388(3) yes
C17 H1c17 . 0.9600 yes
C18 C4 2_655 1.465(3) yes
C18 C8 . 1.385(3) yes
C19 C20 . 1.425(3) yes
C19 C23 . 1.434(2) yes
C21 C7 . 1.374(4) yes
C22 C2 . 1.363(2) yes
C22 H1c22 . 0.9600 yes
C24 C1 . 1.351(3) yes
C24 H1c24 . 0.9600 yes
C25 C26 . 1.376(2) yes
C26 C1 . 1.391(3) yes
C26 H1c26 . 0.960 yes
C1 H1c1 . 0.9600 yes
C2 H1c2 . 0.9600 yes
C3 H1c3 . 0.960 yes
C4 C6 . 1.375(4) yes
C5 C7 . 1.357(4) yes
C5 C8 . 1.402(4) yes
C5 H1c5 . 0.960 yes
C6 C9 . 1.383(4) yes
C6 H1c6 . 0.960 yes
C7 H1c7 . 0.960 yes
C8 H1c8 . 0.960 yes
C9 H1c9 . 0.960 yes
